data_7062916
loop_
_publ_author_name
'Paul, Anup'
'Khan, Rais Ahmad'
'Shaik, Gouse M.'
'Shaik, Jilani P.'
'Nesterov, Dmytro S.'
'Guedes da Silva, M. F\'atima C.'
'Pombeiro, Armando J. L.'

_publ_section_title
;
 Synthesis, characterization, and anticancer potential of pyrene-appended
 Schiff base tin(iv) complexes: experimental and computational insights
;
_journal_issue 7
_journal_name_full 'New Journal of Chemistry'
_journal_page_first 2907
_journal_page_last 2919
_journal_paper_doi 10.1039/D3NJ04401G
_journal_volume 48
_journal_year 2024
_chemical_formula_moiety 'C27  H23  N1  O2  Sn1'
_chemical_formula_sum 'C27 H23 N O2 Sn'
_chemical_formula_weight 512.15
_space_group_crystal_system monoclinic
_space_group_IT_number 14
_space_group_name_Hall '-P 2ybc'
_space_group_name_H-M_alt 'P 1 21/c 1'
_atom_sites_solution_hydrogens geom
_atom_sites_solution_primary direct
_atom_sites_solution_secondary direct
_audit_creation_date 2023-07-22
_audit_creation_method
;
Olex2 1.5
(compiled 2023.03.06 svn.rbb2c1857 for OlexSys, GUI svn.r6748)
;
_audit_update_record
;
2023-09-19 deposited with the CCDC.	2023-12-12 downloaded from the CCDC.
;
_cell_angle_alpha 90
_cell_angle_beta 101.298(5)
_cell_angle_gamma 90
_cell_formula_units_Z 4
_cell_length_a 18.047(3)
_cell_length_b 10.1048(14)
_cell_length_c 12.5842(18)
_cell_measurement_reflns_used 8207
_cell_measurement_temperature 296(2)
_cell_measurement_theta_max 26.36
_cell_measurement_theta_min 2.30
_cell_volume 2250.4(6)
_computing_cell_refinement 'Bruker SAINT'
_computing_data_collection 'Bruker APEX2'
_computing_data_reduction 'Bruker SAINT'
_computing_molecular_graphics 'Olex2 1.5 (Dolomanov et al., 2009)'
_computing_publication_material 'Olex2 1.5 (Dolomanov et al., 2009)'
_computing_structure_refinement 'SHELXL-2018/3 (Sheldrick, 2018)'
_computing_structure_solution 'SHELXS-97 (Sheldrick 2008)'
_diffrn_ambient_temperature 296(2)
_diffrn_measured_fraction_theta_full 0.975
_diffrn_measured_fraction_theta_max 0.972
_diffrn_measurement_device_type 'Bruker APEX-II CCD'
_diffrn_measurement_method '\f and \w scans'
_diffrn_radiation_type MoK\a
_diffrn_radiation_wavelength 0.71073
_diffrn_reflns_av_R_equivalents 0.1547
_diffrn_reflns_av_unetI/netI 0.1117
_diffrn_reflns_Laue_measured_fraction_full 0.975
_diffrn_reflns_Laue_measured_fraction_max 0.972
_diffrn_reflns_limit_h_max 22
_diffrn_reflns_limit_h_min -22
_diffrn_reflns_limit_k_max 12
_diffrn_reflns_limit_k_min -12
_diffrn_reflns_limit_l_max 15
_diffrn_reflns_limit_l_min -15
_diffrn_reflns_number 25689
_diffrn_reflns_point_group_measured_fraction_full 0.975
_diffrn_reflns_point_group_measured_fraction_max 0.972
_diffrn_reflns_theta_full 25.242
_diffrn_reflns_theta_max 26.488
_diffrn_reflns_theta_min 2.302
_exptl_absorpt_coefficient_mu 1.159
_exptl_absorpt_correction_T_max 0.860
_exptl_absorpt_correction_T_min 0.812
_exptl_absorpt_correction_type multi-scan
_exptl_absorpt_process_details sadabs
_exptl_crystal_colour yellow
_exptl_crystal_colour_primary yellow
_exptl_crystal_density_diffrn 1.512
_exptl_crystal_density_method 'not measured'
_exptl_crystal_description block
_exptl_crystal_F_000 1032
_exptl_crystal_size_max 0.21
_exptl_crystal_size_mid 0.15
_exptl_crystal_size_min 0.13
_refine_diff_density_max 1.184
_refine_diff_density_min -0.953
_refine_diff_density_rms 0.203
_refine_ls_extinction_method none
_refine_ls_goodness_of_fit_ref 1.018
_refine_ls_hydrogen_treatment constr
_refine_ls_matrix_type full
_refine_ls_number_parameters 280
_refine_ls_number_reflns 4521
_refine_ls_number_restraints 0
_refine_ls_restrained_S_all 1.018
_refine_ls_R_factor_all 0.1348
_refine_ls_R_factor_gt 0.0974
_refine_ls_shift/su_max 0.000
_refine_ls_shift/su_mean 0.000
_refine_ls_structure_factor_coef Fsqd
_refine_ls_weighting_details 'w=1/[\s^2^(Fo^2^)+(0.1845P)^2^] where P=(Fo^2^+2Fc^2^)/3'
_refine_ls_weighting_scheme calc
_refine_ls_wR_factor_gt 0.2406
_refine_ls_wR_factor_ref 0.2719
_reflns_Friedel_coverage 0.000
_reflns_number_gt 3001
_reflns_number_total 4521
_reflns_threshold_expression 'I > 2\s(I)'
_cod_data_source_file d3nj04401g2.cif
_cod_data_source_block KA28
_cod_depositor_comments 'Adding full bibliography for 7062916.cif.'
_cod_database_code 7062916
_shelx_shelxl_version_number 2018/3
_shelx_space_group_comment
;
The symmetry employed for this shelxl refinement is uniquely defined
by the following loop, which should always be used as a source of
symmetry information in preference to the above space-group names.
They are only intended as comments.
;
_shelx_estimated_absorpt_t_max 0.864
_shelx_estimated_absorpt_t_min 0.793
_olex2_refinement_description
;
1.a Me refined with riding coordinates:
 C25(H25A,H25B,H25C), C26(H26A,H26B,H26C), C27(H27A,H27B,H27C)
1.b Aromatic/amide H refined with riding coordinates:
 C3(H3), C4(H4), C6(H6), C7(H7), C8(H8), C10(H10), C11(H11), C13(H13),
 C14(H14), C16(H16), C17(H17), C18(H18), C20(H20), C21(H21)
;
_olex2_submission_special_instructions 'No special instructions were received'

loop_
_space_group_symop_operation_xyz
'x, y, z'
'-x, y+1/2, -z+1/2'
'-x, -y, -z'
'x, -y-1/2, z-1/2'

loop_
_atom_site_label
_atom_site_type_symbol
_atom_site_fract_x
_atom_site_fract_y
_atom_site_fract_z
_atom_site_U_iso_or_equiv
_atom_site_adp_type
_atom_site_occupancy
_atom_site_site_symmetry_order
_atom_site_calc_flag
_atom_site_refinement_flags_posn
_atom_site_refinement_flags_adp
_atom_site_refinement_flags_occupancy
_atom_site_disorder_assembly
_atom_site_disorder_group
C1 C 0.1040(5) 0.6299(8) 0.6863(8) 0.044(2) Uani 1 1 d . . . . .
C2 C 0.1592(5) 0.5507(8) 0.6409(7) 0.043(2) Uani 1 1 d . . . . .
C3 C 0.1495(5) 0.4158(9) 0.6276(11) 0.063(3) Uani 1 1 d . . . . .
H3 H 0.110796 0.374789 0.654484 0.076 Uiso 1 1 calc R U . . .
C4 C 0.1948(8) 0.3400(10) 0.5762(11) 0.077(4) Uani 1 1 d . . . . .
H4 H 0.185677 0.249805 0.566221 0.093 Uiso 1 1 calc R U . . .
C5 C 0.2535(8) 0.3980(10) 0.5397(11) 0.074(4) Uani 1 1 d . . . . .
C6 C 0.2677(7) 0.5331(10) 0.5578(11) 0.077(4) Uani 1 1 d . . . . .
H6 H 0.309133 0.572758 0.537098 0.093 Uiso 1 1 calc R U . . .
C7 C 0.2200(6) 0.6056(8) 0.6062(9) 0.056(3) Uani 1 1 d . . . . .
H7 H 0.228919 0.695830 0.616171 0.067 Uiso 1 1 calc R U . . .
C8 C 0.3581(7) 0.3164(13) 0.4973(12) 0.075(4) Uani 1 1 d . . . . .
H8 H 0.382767 0.374212 0.550133 0.090 Uiso 1 1 calc R U . . .
C9 C 0.4047(7) 0.2266(11) 0.4368(10) 0.065(3) Uani 1 1 d . . . . .
C10 C 0.3705(8) 0.1480(13) 0.3514(11) 0.075(4) Uani 1 1 d . . . . .
H10 H 0.318436 0.152818 0.327293 0.090 Uiso 1 1 calc R U . . .
C11 C 0.4129(7) 0.0615(13) 0.3007(10) 0.072(3) Uani 1 1 d . . . . .
H11 H 0.388418 0.009112 0.243790 0.087 Uiso 1 1 calc R U . . .
C12 C 0.4903(6) 0.0517(11) 0.3329(8) 0.059(3) Uani 1 1 d . . . . .
C13 C 0.5380(7) -0.0393(11) 0.2854(9) 0.069(3) Uani 1 1 d . . . . .
H13 H 0.516345 -0.093543 0.227918 0.082 Uiso 1 1 calc R U . . .
C14 C 0.6129(7) -0.0450(11) 0.3243(11) 0.075(4) Uani 1 1 d . . . . .
H14 H 0.641722 -0.101724 0.290707 0.090 Uiso 1 1 calc R U . . .
C15 C 0.6498(6) 0.0298(9) 0.4127(10) 0.063(3) Uani 1 1 d . . . . .
C16 C 0.7266(7) 0.0196(12) 0.4533(13) 0.084(4) Uani 1 1 d . . . . .
H16 H 0.755657 -0.035941 0.419075 0.100 Uiso 1 1 calc R U . . .
C17 C 0.7617(9) 0.0919(14) 0.5456(15) 0.094(5) Uani 1 1 d . . . . .
H17 H 0.813033 0.082031 0.573816 0.112 Uiso 1 1 calc R U . . .
C18 C 0.7192(8) 0.1754(14) 0.5917(13) 0.088(4) Uani 1 1 d . . . . .
H18 H 0.742334 0.223069 0.652430 0.105 Uiso 1 1 calc R U . . .
C19 C 0.6435(7) 0.1932(10) 0.5533(9) 0.061(3) Uani 1 1 d . . . . .
C20 C 0.5985(9) 0.2833(12) 0.5983(12) 0.085(4) Uani 1 1 d . . . . .
H20 H 0.621948 0.337497 0.654708 0.102 Uiso 1 1 calc R U . . .
C21 C 0.5224(8) 0.2950(11) 0.5633(10) 0.074(3) Uani 1 1 d . . . . .
H21 H 0.495481 0.352734 0.599041 0.089 Uiso 1 1 calc R U . . .
C22 C 0.4826(6) 0.2199(9) 0.4720(8) 0.051(2) Uani 1 1 d . . . . .
C23 C 0.5264(6) 0.1302(9) 0.4215(8) 0.053(3) Uani 1 1 d . . . . .
C24 C 0.6061(7) 0.1195(9) 0.4615(10) 0.059(3) Uani 1 1 d . . . . .
C25 C 0.1206(6) 1.0504(11) 0.7415(12) 0.080(4) Uani 1 1 d . . . . .
H25A H 0.116442 1.080355 0.668139 0.120 Uiso 1 1 calc R U . . .
H25B H 0.109140 1.122074 0.785633 0.120 Uiso 1 1 calc R U . . .
H25C H 0.171213 1.020045 0.768622 0.120 Uiso 1 1 calc R U . . .
C26 C 0.0463(7) 0.8161(12) 0.9029(8) 0.067(3) Uani 1 1 d . . . . .
H26A H 0.010226 0.745564 0.899105 0.100 Uiso 1 1 calc R U . . .
H26B H 0.095965 0.783005 0.931979 0.100 Uiso 1 1 calc R U . . .
H26C H 0.033892 0.885034 0.948991 0.100 Uiso 1 1 calc R U . . .
C27 C -0.0479(7) 0.8667(10) 0.6133(9) 0.066(3) Uani 1 1 d . . . . .
H27A H -0.036577 0.910056 0.550464 0.099 Uiso 1 1 calc R U . . .
H27B H -0.055653 0.773986 0.598597 0.099 Uiso 1 1 calc R U . . .
H27C H -0.092914 0.904387 0.630665 0.099 Uiso 1 1 calc R U . . .
N1 N 0.2924(7) 0.3129(11) 0.4778(11) 0.089(3) Uani 1 1 d . . . . .
O1 O 0.1193(3) 0.7545(6) 0.6977(6) 0.0512(16) Uani 1 1 d . . . . .
O2 O 0.0466(4) 0.5818(6) 0.7085(7) 0.0584(18) Uani 1 1 d . . . . .
Sn1 Sn 0.04346(3) 0.89268(5) 0.74596(5) 0.0423(3) Uani 1 1 d . . . . .

loop_
_atom_site_aniso_label
_atom_site_aniso_U_11
_atom_site_aniso_U_22
_atom_site_aniso_U_33
_atom_site_aniso_U_23
_atom_site_aniso_U_13
_atom_site_aniso_U_12
C1 0.048(5) 0.035(4) 0.050(5) 0.002(4) 0.009(4) 0.008(4)
C2 0.041(4) 0.031(4) 0.059(6) 0.006(4) 0.016(4) 0.004(4)
C3 0.033(5) 0.042(5) 0.116(10) 0.001(5) 0.020(5) 0.002(4)
C4 0.103(9) 0.034(5) 0.105(10) 0.001(6) 0.043(8) 0.016(6)
C5 0.092(9) 0.060(7) 0.077(9) 0.015(6) 0.038(7) 0.036(6)
C6 0.081(8) 0.048(6) 0.119(11) 0.032(6) 0.057(7) 0.024(6)
C7 0.071(7) 0.035(5) 0.069(7) 0.013(4) 0.031(6) 0.012(4)
C8 0.065(8) 0.071(7) 0.097(10) 0.036(7) 0.032(7) 0.010(6)
C9 0.086(8) 0.060(6) 0.060(7) 0.020(5) 0.039(6) 0.017(6)
C10 0.080(8) 0.080(8) 0.073(9) 0.041(7) 0.034(7) 0.030(7)
C11 0.087(8) 0.082(8) 0.052(7) 0.017(6) 0.021(6) 0.002(7)
C12 0.083(7) 0.063(6) 0.039(5) 0.013(5) 0.032(5) 0.006(6)
C13 0.116(10) 0.052(6) 0.049(6) 0.002(5) 0.045(7) 0.010(6)
C14 0.098(9) 0.056(6) 0.090(9) 0.011(6) 0.067(8) 0.020(7)
C15 0.084(8) 0.034(5) 0.085(8) 0.014(5) 0.053(6) 0.025(5)
C16 0.078(8) 0.054(6) 0.139(13) 0.026(7) 0.069(8) 0.028(6)
C17 0.081(10) 0.076(9) 0.125(14) 0.036(9) 0.025(9) 0.008(7)
C18 0.077(9) 0.085(9) 0.099(11) 0.032(8) 0.010(8) 0.000(7)
C19 0.083(8) 0.044(5) 0.061(7) 0.009(5) 0.025(6) 0.002(5)
C20 0.114(11) 0.061(7) 0.089(10) -0.006(6) 0.043(8) 0.007(7)
C21 0.101(10) 0.053(6) 0.080(9) -0.004(6) 0.046(7) 0.019(6)
C22 0.069(6) 0.041(5) 0.050(6) 0.019(4) 0.027(5) 0.021(4)
C23 0.077(7) 0.038(5) 0.050(6) 0.017(4) 0.027(5) 0.016(4)
C24 0.076(7) 0.048(5) 0.069(7) 0.029(5) 0.054(6) 0.028(5)
C25 0.068(7) 0.046(6) 0.140(12) 0.005(7) 0.054(7) -0.005(5)
C26 0.081(7) 0.085(8) 0.035(5) 0.010(5) 0.013(5) 0.014(6)
C27 0.078(8) 0.060(6) 0.059(7) -0.003(5) 0.013(6) 0.019(5)
N1 0.082(8) 0.079(7) 0.114(10) 0.016(7) 0.039(7) 0.023(6)
O1 0.058(4) 0.033(3) 0.069(5) -0.003(3) 0.028(3) 0.000(3)
O2 0.056(4) 0.041(3) 0.087(5) 0.007(3) 0.033(4) 0.001(3)
Sn1 0.0461(4) 0.0350(4) 0.0493(5) -0.0002(2) 0.0180(3) 0.0000(2)

loop_
_atom_type_symbol
_atom_type_description
_atom_type_scat_dispersion_real
_atom_type_scat_dispersion_imag
_atom_type_scat_source
C C 0.0033 0.0016 'International Tables Vol C Tables 4.2.6.8 and 6.1.1.4'
H H 0.0000 0.0000 'International Tables Vol C Tables 4.2.6.8 and 6.1.1.4'
N N 0.0061 0.0033 'International Tables Vol C Tables 4.2.6.8 and 6.1.1.4'
O O 0.0106 0.0060 'International Tables Vol C Tables 4.2.6.8 and 6.1.1.4'
Sn Sn -0.6537 1.4246 'International Tables Vol C Tables 4.2.6.8 and 6.1.1.4'

loop_
_geom_angle_atom_site_label_1
_geom_angle_atom_site_label_2
_geom_angle_atom_site_label_3
_geom_angle
_geom_angle_site_symmetry_1
_geom_angle_site_symmetry_3
_geom_angle_publ_flag
O1 C1 C2 115.2(8) . . ?
O2 C1 C2 122.5(8) . . ?
O2 C1 O1 122.3(9) . . ?
C3 C2 C1 120.2(8) . . ?
C7 C2 C1 123.0(8) . . ?
C7 C2 C3 116.7(8) . . ?
C2 C3 H3 118.8 . . ?
C4 C3 C2 122.3(10) . . ?
C4 C3 H3 118.8 . . ?
C3 C4 H4 120.3 . . ?
C5 C4 C3 119.5(10) . . ?
C5 C4 H4 120.3 . . ?
C4 C5 C6 119.6(11) . . ?
C4 C5 N1 114.8(11) . . ?
C6 C5 N1 125.4(12) . . ?
C5 C6 H6 120.4 . . ?
C7 C6 C5 119.1(11) . . ?
C7 C6 H6 120.4 . . ?
C2 C7 H7 118.7 . . ?
C6 C7 C2 122.6(9) . . ?
C6 C7 H7 118.7 . . ?
C9 C8 H8 119.6 . . ?
N1 C8 H8 119.6 . . ?
N1 C8 C9 120.8(15) . . ?
C10 C9 C8 121.4(12) . . ?
C10 C9 C22 119.3(10) . . ?
C22 C9 C8 119.2(12) . . ?
C9 C10 H10 119.5 . . ?
C9 C10 C11 120.9(12) . . ?
C11 C10 H10 119.5 . . ?
C10 C11 H11 119.2 . . ?
C12 C11 C10 121.7(13) . . ?
C12 C11 H11 119.2 . . ?
C11 C12 C13 124.5(12) . . ?
C11 C12 C23 118.3(10) . . ?
C23 C12 C13 117.1(10) . . ?
C12 C13 H13 119.8 . . ?
C14 C13 C12 120.4(11) . . ?
C14 C13 H13 119.8 . . ?
C13 C14 H14 118.2 . . ?
C13 C14 C15 123.6(10) . . ?
C15 C14 H14 118.2 . . ?
C14 C15 C24 118.1(11) . . ?
C16 C15 C14 122.7(11) . . ?
C16 C15 C24 119.3(12) . . ?
C15 C16 H16 119.3 . . ?
C15 C16 C17 121.4(12) . . ?
C17 C16 H16 119.3 . . ?
C16 C17 H17 120.8 . . ?
C18 C17 C16 118.5(14) . . ?
C18 C17 H17 120.8 . . ?
C17 C18 H18 118.5 . . ?
C17 C18 C19 122.9(16) . . ?
C19 C18 H18 118.5 . . ?
C18 C19 C20 123.8(13) . . ?
C18 C19 C24 119.9(12) . . ?
C20 C19 C24 116.3(11) . . ?
C19 C20 H20 118.4 . . ?
C21 C20 C19 123.3(13) . . ?
C21 C20 H20 118.4 . . ?
C20 C21 H21 119.2 . . ?
C20 C21 C22 121.6(10) . . ?
C22 C21 H21 119.2 . . ?
C9 C22 C21 122.8(10) . . ?
C9 C22 C23 120.1(10) . . ?
C23 C22 C21 116.9(9) . . ?
C12 C23 C22 119.6(10) . . ?
C12 C23 C24 120.6(9) . . ?
C24 C23 C22 119.8(10) . . ?
C15 C24 C19 117.9(11) . . ?
C15 C24 C23 120.1(11) . . ?
C19 C24 C23 121.9(9) . . ?
H25A C25 H25B 109.5 . . ?
H25A C25 H25C 109.5 . . ?
H25B C25 H25C 109.5 . . ?
Sn1 C25 H25A 109.5 . . ?
Sn1 C25 H25B 109.5 . . ?
Sn1 C25 H25C 109.5 . . ?
H26A C26 H26B 109.5 . . ?
H26A C26 H26C 109.5 . . ?
H26B C26 H26C 109.5 . . ?
Sn1 C26 H26A 109.5 . . ?
Sn1 C26 H26B 109.5 . . ?
Sn1 C26 H26C 109.5 . . ?
H27A C27 H27B 109.5 . . ?
H27A C27 H27C 109.5 . . ?
H27B C27 H27C 109.5 . . ?
Sn1 C27 H27A 109.5 . . ?
Sn1 C27 H27B 109.5 . . ?
Sn1 C27 H27C 109.5 . . ?
C8 N1 C5 117.1(15) . . ?
C1 O1 Sn1 122.5(6) . . ?
C25 Sn1 C27 119.0(5) . . ?
C25 Sn1 O1 91.3(4) . . ?
C26 Sn1 C25 113.8(5) . . ?
C26 Sn1 C27 124.3(5) . . ?
C26 Sn1 O1 97.3(4) . . ?
O1 Sn1 C27 98.0(3) . . ?

loop_
_geom_bond_atom_site_label_1
_geom_bond_atom_site_label_2
_geom_bond_distance
_geom_bond_site_symmetry_2
_geom_bond_publ_flag
C1 C2 1.477(12) . ?
C1 O1 1.291(9) . ?
C1 O2 1.224(11) . ?
C2 C3 1.381(12) . ?
C2 C7 1.375(13) . ?
C3 H3 0.9300 . ?
C3 C4 1.373(16) . ?
C4 H4 0.9300 . ?
C4 C5 1.366(18) . ?
C5 C6 1.399(16) . ?
C5 N1 1.433(16) . ?
C6 H6 0.9300 . ?
C6 C7 1.362(14) . ?
C7 H7 0.9300 . ?
C8 H8 0.9300 . ?
C8 C9 1.536(17) . ?
C8 N1 1.164(15) . ?
C9 C10 1.381(18) . ?
C9 C22 1.390(16) . ?
C10 H10 0.9300 . ?
C10 C11 1.397(18) . ?
C11 H11 0.9300 . ?
C11 C12 1.378(15) . ?
C12 C13 1.465(14) . ?
C12 C23 1.418(16) . ?
C13 H13 0.9300 . ?
C13 C14 1.346(16) . ?
C14 H14 0.9300 . ?
C14 C15 1.400(17) . ?
C15 C16 1.384(17) . ?
C15 C24 1.418(13) . ?
C16 H16 0.9300 . ?
C16 C17 1.41(2) . ?
C17 H17 0.9300 . ?
C17 C18 1.35(2) . ?
C18 H18 0.9300 . ?
C18 C19 1.370(17) . ?
C19 C20 1.411(17) . ?
C19 C24 1.428(17) . ?
C20 H20 0.9300 . ?
C20 C21 1.362(19) . ?
C21 H21 0.9300 . ?
C21 C22 1.446(16) . ?
C22 C23 1.431(13) . ?
C23 C24 1.431(16) . ?
C25 H25A 0.9600 . ?
C25 H25B 0.9600 . ?
C25 H25C 0.9600 . ?
C25 Sn1 2.125(10) . ?
C26 H26A 0.9600 . ?
C26 H26B 0.9600 . ?
C26 H26C 0.9600 . ?
C26 Sn1 2.113(10) . ?
C27 H27A 0.9600 . ?
C27 H27B 0.9600 . ?
C27 H27C 0.9600 . ?
C27 Sn1 2.121(12) . ?
O1 Sn1 2.125(6) . ?

loop_
_geom_torsion_atom_site_label_1
_geom_torsion_atom_site_label_2
_geom_torsion_atom_site_label_3
_geom_torsion_atom_site_label_4
_geom_torsion
_geom_torsion_site_symmetry_1
_geom_torsion_site_symmetry_2
_geom_torsion_site_symmetry_3
_geom_torsion_site_symmetry_4
_geom_torsion_publ_flag
C1 C2 C3 C4 173.4(11) . . . . ?
C1 C2 C7 C6 -175.4(11) . . . . ?
C2 C1 O1 Sn1 173.6(6) . . . . ?
C2 C3 C4 C5 2(2) . . . . ?
C3 C2 C7 C6 2.0(17) . . . . ?
C3 C4 C5 C6 2(2) . . . . ?
C3 C4 C5 N1 -174.0(12) . . . . ?
C4 C5 C6 C7 -4(2) . . . . ?
C4 C5 N1 C8 -135.5(14) . . . . ?
C5 C6 C7 C2 1.8(19) . . . . ?
C6 C5 N1 C8 49(2) . . . . ?
C7 C2 C3 C4 -4.1(17) . . . . ?
C8 C9 C10 C11 -176.5(10) . . . . ?
C8 C9 C22 C21 -0.5(14) . . . . ?
C8 C9 C22 C23 175.8(8) . . . . ?
C9 C8 N1 C5 178.7(10) . . . . ?
C9 C10 C11 C12 -0.6(17) . . . . ?
C9 C22 C23 C12 2.2(13) . . . . ?
C9 C22 C23 C24 -177.1(8) . . . . ?
C10 C9 C22 C21 -177.6(10) . . . . ?
C10 C9 C22 C23 -1.4(14) . . . . ?
C10 C11 C12 C13 178.3(10) . . . . ?
C10 C11 C12 C23 1.4(16) . . . . ?
C11 C12 C13 C14 -177.9(10) . . . . ?
C11 C12 C23 C22 -2.1(14) . . . . ?
C11 C12 C23 C24 177.1(9) . . . . ?
C12 C13 C14 C15 2.1(17) . . . . ?
C12 C23 C24 C15 0.0(14) . . . . ?
C12 C23 C24 C19 -177.3(9) . . . . ?
C13 C12 C23 C22 -179.3(8) . . . . ?
C13 C12 C23 C24 -0.1(13) . . . . ?
C13 C14 C15 C16 178.1(11) . . . . ?
C13 C14 C15 C24 -2.1(16) . . . . ?
C14 C15 C16 C17 -177.1(11) . . . . ?
C14 C15 C24 C19 178.4(9) . . . . ?
C14 C15 C24 C23 1.0(14) . . . . ?
C15 C16 C17 C18 -2(2) . . . . ?
C16 C15 C24 C19 -1.8(14) . . . . ?
C16 C15 C24 C23 -179.3(9) . . . . ?
C16 C17 C18 C19 0(2) . . . . ?
C17 C18 C19 C20 -177.8(12) . . . . ?
C17 C18 C19 C24 1.2(19) . . . . ?
C18 C19 C20 C21 -176.2(12) . . . . ?
C18 C19 C24 C15 -0.3(15) . . . . ?
C18 C19 C24 C23 177.1(10) . . . . ?
C19 C20 C21 C22 -3.7(19) . . . . ?
C20 C19 C24 C15 178.8(10) . . . . ?
C20 C19 C24 C23 -3.8(14) . . . . ?
C20 C21 C22 C9 177.8(11) . . . . ?
C20 C21 C22 C23 1.4(16) . . . . ?
C21 C22 C23 C12 178.7(9) . . . . ?
C21 C22 C23 C24 -0.6(13) . . . . ?
C22 C9 C10 C11 0.6(16) . . . . ?
C22 C23 C24 C15 179.3(8) . . . . ?
C22 C23 C24 C19 1.9(14) . . . . ?
C23 C12 C13 C14 -1.0(15) . . . . ?
C24 C15 C16 C17 3.2(17) . . . . ?
C24 C19 C20 C21 4.7(18) . . . . ?
N1 C5 C6 C7 171.5(13) . . . . ?
N1 C8 C9 C10 5.8(17) . . . . ?
N1 C8 C9 C22 -171.3(11) . . . . ?
O1 C1 C2 C3 178.4(9) . . . . ?
O1 C1 C2 C7 -4.2(14) . . . . ?
O2 C1 C2 C3 -3.6(15) . . . . ?
O2 C1 C2 C7 173.7(10) . . . . ?
O2 C1 O1 Sn1 -4.3(14) . . . . ?
